data_4083111
loop_
_publ_author_name
'Gu, Xiaoxia'
'Zhu, Xiancui'
'Wei, Yun'
'Wang, Shaowu'
'Zhou, Shuangliu'
'Zhang, Guangchao'
'Mu, Xiaolong'

_publ_section_title
;
 CNC-Pincer Rare-Earth Metal Amido Complexes with a Diarylamido Linked
 Biscarbene Ligand: Synthesis, Characterization, and Catalytic Activity
;
_journal_issue 9
_journal_name_full Organometallics
_journal_page_first 2372
_journal_paper_doi 10.1021/om500354s
_journal_volume 33
_journal_year 2014
_chemical_formula_sum 'C46 H66 N7 Si4 Sm'
_chemical_formula_weight 979.77
_chemical_name_systematic
; 
 ? 
;
_space_group_IT_number 14
_symmetry_cell_setting monoclinic
_symmetry_space_group_name_Hall '-P 2ybc'
_symmetry_space_group_name_H-M 'P 1 21/c 1'
_atom_sites_solution_hydrogens geom
_atom_sites_solution_primary direct
_atom_sites_solution_secondary difmap
_audit_creation_method SHELXL-97
_cell_angle_alpha 90.00
_cell_angle_beta 110.2000(10)
_cell_angle_gamma 90.00
_cell_formula_units_Z 4
_cell_length_a 20.9122(10)
_cell_length_b 12.4959(6)
_cell_length_c 20.6488(10)
_cell_measurement_reflns_used 9919
_cell_measurement_temperature 293(2)
_cell_measurement_theta_max 26.72
_cell_measurement_theta_min 2.36
_cell_volume 5064.0(4)
_computing_cell_refinement 'Bruker SMART'
_computing_data_collection 'Bruker SMART'
_computing_data_reduction 'Bruker SAINT'
_computing_molecular_graphics 'Bruker SHELXTL'
_computing_publication_material 'Bruker SHELXTL'
_computing_structure_refinement 'SHELXL-97 (Sheldrick, 1997)'
_computing_structure_solution 'SHELXS-97 (Sheldrick, 1990)'
_diffrn_ambient_temperature 293(2)
_diffrn_measured_fraction_theta_full 0.992
_diffrn_measured_fraction_theta_max 0.992
_diffrn_measurement_device_type 'CCD area detector'
_diffrn_measurement_method 'phi and omega scans'
_diffrn_radiation_monochromator graphite
_diffrn_radiation_source 'fine-focus sealed tube'
_diffrn_radiation_type MoK\a
_diffrn_radiation_wavelength 0.71073
_diffrn_reflns_av_R_equivalents 0.0475
_diffrn_reflns_av_sigmaI/netI 0.0485
_diffrn_reflns_limit_h_max 24
_diffrn_reflns_limit_h_min -27
_diffrn_reflns_limit_k_max 16
_diffrn_reflns_limit_k_min -15
_diffrn_reflns_limit_l_max 26
_diffrn_reflns_limit_l_min -26
_diffrn_reflns_number 42847
_diffrn_reflns_theta_full 27.46
_diffrn_reflns_theta_max 27.46
_diffrn_reflns_theta_min 1.93
_exptl_absorpt_coefficient_mu 1.291
_exptl_absorpt_correction_T_max 0.7732
_exptl_absorpt_correction_T_min 0.7469
_exptl_absorpt_correction_type multi-scan
_exptl_crystal_colour colorless
_exptl_crystal_density_diffrn 1.285
_exptl_crystal_density_method 'not measured'
_exptl_crystal_description block
_exptl_crystal_F_000 2036
_exptl_crystal_size_max 0.24
_exptl_crystal_size_mid 0.22
_exptl_crystal_size_min 0.21
_refine_diff_density_max 0.760
_refine_diff_density_min -0.587
_refine_diff_density_rms 0.072
_refine_ls_extinction_method none
_refine_ls_goodness_of_fit_ref 1.031
_refine_ls_hydrogen_treatment mixed
_refine_ls_matrix_type full
_refine_ls_number_parameters 525
_refine_ls_number_reflns 11497
_refine_ls_number_restraints 0
_refine_ls_restrained_S_all 1.031
_refine_ls_R_factor_all 0.0636
_refine_ls_R_factor_gt 0.0359
_refine_ls_shift/su_max 0.003
_refine_ls_shift/su_mean 0.000
_refine_ls_structure_factor_coef Fsqd
_refine_ls_weighting_details 'calc w=1/[\s^2^(Fo^2^)+(0.0330P)^2^+1.1946P] where P=(Fo^2^+2Fc^2^)/3'
_refine_ls_weighting_scheme calc
_refine_ls_wR_factor_gt 0.0724
_refine_ls_wR_factor_ref 0.0817
_reflns_number_gt 8275
_reflns_number_total 11497
_reflns_threshold_expression >2sigma(I)
_cod_data_source_file om500354s_si_002.cif
_cod_data_source_block 8
_cod_depositor_comments
;
The following automatic conversions were performed:

'_symmetry_cell_setting' value 'Monoclinic' changed to 'monoclinic'
according to
/usr/data/users/saulius/crontab/automatic-downloads/rss-feeds/ACS/lib/dictionaries/cif_core.dic
dictionary named 'cif_core.dic' version 2.4.2 from 2011-04-26.

Automatic conversion script
Id: cif_fix_values 2281 2013-09-26 08:29:07Z andrius 

 Adding full bibliography for 4083104--4083112.cif.
;
_cod_original_sg_symbol_H-M P2(1)/c
_cod_database_code 4083111

loop_
_symmetry_equiv_pos_as_xyz
'x, y, z'
'-x, y+1/2, -z+1/2'
'-x, -y, -z'
'x, -y-1/2, z-1/2'

loop_
_atom_site_label
_atom_site_type_symbol
_atom_site_fract_x
_atom_site_fract_y
_atom_site_fract_z
_atom_site_U_iso_or_equiv
_atom_site_adp_type
_atom_site_occupancy
_atom_site_symmetry_multiplicity
_atom_site_calc_flag
_atom_site_refinement_flags
C1 C 0.23996(18) 0.7199(3) 0.2347(2) 0.123(2) Uani 1 1 d G
H1 H 0.2719 0.7347 0.2139 0.148 Uiso 1 1 calc R
C2 C 0.2294(2) 0.7924(3) 0.2810(2) 0.168(3) Uani 1 1 d G
H2 H 0.2543 0.8556 0.2912 0.202 Uiso 1 1 calc R
C3 C 0.1815(3) 0.7703(3) 0.31213(19) 0.142(3) Uani 1 1 d G
H3 H 0.1744 0.8188 0.3431 0.171 Uiso 1 1 calc R
C4 C 0.14433(18) 0.6757(4) 0.29688(17) 0.114(2) Uani 1 1 d G
H4 H 0.1123 0.6609 0.3177 0.137 Uiso 1 1 calc R
C5 C 0.15493(15) 0.6032(3) 0.25053(17) 0.0791(13) Uani 1 1 d G
H5 H 0.1300 0.5400 0.2403 0.095 Uiso 1 1 calc R
C6 C 0.20274(16) 0.6253(2) 0.21942(13) 0.0547(10) Uani 1 1 d G
C7 C 0.2128(2) 0.5483(4) 0.1699(2) 0.0869(16) Uani 1 1 d .
H7A H 0.2152 0.4769 0.1890 0.104 Uiso 1 1 calc R
H7B H 0.2562 0.5631 0.1645 0.104 Uiso 1 1 calc R
C8 C 0.0997(2) 0.6081(3) 0.08158(19) 0.0656(12) Uani 1 1 d .
H8 H 0.0850 0.6541 0.1090 0.079 Uiso 1 1 calc R
C9 C 0.06717(19) 0.5854(3) 0.01504(18) 0.0529(9) Uani 1 1 d .
H9 H 0.0256 0.6132 -0.0130 0.063 Uiso 1 1 calc R
C10 C 0.16473(16) 0.4892(2) 0.04958(16) 0.0416(8) Uani 1 1 d .
C11 C 0.08896(15) 0.4719(2) -0.07305(15) 0.0338(7) Uani 1 1 d .
C12 C 0.05340(17) 0.5412(3) -0.12613(16) 0.0436(8) Uani 1 1 d .
H12 H 0.0460 0.6112 -0.1151 0.052 Uiso 1 1 calc R
C13 C 0.02874(17) 0.5099(3) -0.19441(16) 0.0461(8) Uani 1 1 d .
C14 C 0.03962(18) 0.4039(3) -0.20790(16) 0.0481(9) Uani 1 1 d .
H14 H 0.0218 0.3785 -0.2529 0.058 Uiso 1 1 calc R
C15 C 0.07611(16) 0.3358(3) -0.15616(15) 0.0401(7) Uani 1 1 d .
H15 H 0.0826 0.2657 -0.1677 0.048 Uiso 1 1 calc R
C16 C 0.10417(15) 0.3668(2) -0.08664(15) 0.0315(7) Uani 1 1 d .
C17 C -0.0072(2) 0.5882(3) -0.25082(19) 0.0713(12) Uani 1 1 d .
H17A H -0.0426 0.5520 -0.2865 0.107 Uiso 1 1 calc R
H17B H 0.0250 0.6179 -0.2697 0.107 Uiso 1 1 calc R
H17C H -0.0266 0.6447 -0.2321 0.107 Uiso 1 1 calc R
C18 C 0.12932(15) 0.1899(2) -0.04656(14) 0.0329(7) Uani 1 1 d .
C19 C 0.06386(16) 0.1556(2) -0.05142(15) 0.0385(7) Uani 1 1 d .
H19 H 0.0313 0.2070 -0.0526 0.046 Uiso 1 1 calc R
C20 C 0.04580(18) 0.0498(3) -0.05442(17) 0.0470(9) Uani 1 1 d .
H20 H 0.0014 0.0316 -0.0587 0.056 Uiso 1 1 calc R
C21 C 0.09224(19) -0.0301(3) -0.05125(18) 0.0491(9) Uani 1 1 d .
C22 C 0.15603(18) 0.0007(3) -0.04908(17) 0.0459(8) Uani 1 1 d .
H22 H 0.1880 -0.0519 -0.0476 0.055 Uiso 1 1 calc R
C23 C 0.17466(15) 0.1080(2) -0.04901(15) 0.0340(7) Uani 1 1 d .
C24 C 0.0749(2) -0.1477(3) -0.0492(3) 0.0812(14) Uani 1 1 d .
H24A H 0.0577 -0.1599 -0.0123 0.122 Uiso 1 1 calc R
H24B H 0.1152 -0.1900 -0.0417 0.122 Uiso 1 1 calc R
H24C H 0.0409 -0.1677 -0.0923 0.122 Uiso 1 1 calc R
C25 C 0.26277(17) 0.0718(3) -0.10017(17) 0.0450(8) Uani 1 1 d .
H25 H 0.2415 0.0140 -0.1275 0.054 Uiso 1 1 calc R
C26 C 0.32241(17) 0.1149(3) -0.09570(18) 0.0471(8) Uani 1 1 d .
H26 H 0.3505 0.0934 -0.1198 0.056 Uiso 1 1 calc R
C27 C 0.28376(16) 0.2087(2) -0.02347(16) 0.0380(7) Uani 1 1 d .
C28 C 0.39379(16) 0.2689(3) -0.03255(19) 0.0481(9) Uani 1 1 d .
H28A H 0.3989 0.3064 0.0101 0.058 Uiso 1 1 calc R
H28B H 0.3852 0.3220 -0.0688 0.058 Uiso 1 1 calc R
C29 C 0.45923(17) 0.2117(3) -0.02498(19) 0.0464(8) Uani 1 1 d .
C30 C 0.4796(2) 0.1957(3) -0.0809(2) 0.0595(10) Uani 1 1 d .
H30 H 0.4528 0.2221 -0.1237 0.071 Uiso 1 1 calc R
C31 C 0.5386(2) 0.1418(3) -0.0750(3) 0.0714(12) Uani 1 1 d .
H31 H 0.5512 0.1318 -0.1136 0.086 Uiso 1 1 calc R
C32 C 0.5783(2) 0.1033(4) -0.0127(3) 0.0802(14) Uani 1 1 d .
H32 H 0.6183 0.0669 -0.0083 0.096 Uiso 1 1 calc R
C33 C 0.5595(2) 0.1179(4) 0.0434(3) 0.0826(14) Uani 1 1 d .
H33 H 0.5867 0.0910 0.0859 0.099 Uiso 1 1 calc R
C34 C 0.5002(2) 0.1724(3) 0.0380(2) 0.0651(11) Uani 1 1 d .
H34 H 0.4881 0.1826 0.0769 0.078 Uiso 1 1 calc R
C35 C 0.3870(2) 0.1582(4) 0.1478(2) 0.0811(14) Uani 1 1 d .
H35A H 0.3757 0.1624 0.0987 0.122 Uiso 1 1 calc R
H35B H 0.4234 0.1080 0.1666 0.122 Uiso 1 1 calc R
H35C H 0.4010 0.2274 0.1679 0.122 Uiso 1 1 calc R
C36 C 0.2889(2) -0.0199(3) 0.1248(3) 0.0876(15) Uani 1 1 d .
H36A H 0.2484 -0.0472 0.1310 0.131 Uiso 1 1 calc R
H36B H 0.3259 -0.0687 0.1449 0.131 Uiso 1 1 calc R
H36C H 0.2811 -0.0123 0.0764 0.131 Uiso 1 1 calc R
C37 C 0.3398(2) 0.0881(4) 0.2630(2) 0.0929(16) Uani 1 1 d .
H37A H 0.3564 0.1537 0.2872 0.139 Uiso 1 1 calc R
H37B H 0.3757 0.0359 0.2753 0.139 Uiso 1 1 calc R
H37C H 0.3023 0.0620 0.2753 0.139 Uiso 1 1 calc R
C38 C 0.1422(2) 0.0588(3) 0.1603(3) 0.0802(14) Uani 1 1 d .
H38A H 0.1299 0.0353 0.1133 0.120 Uiso 1 1 calc R
H38B H 0.1024 0.0596 0.1735 0.120 Uiso 1 1 calc R
H38C H 0.1754 0.0109 0.1899 0.120 Uiso 1 1 calc R
C39 C 0.2004(2) 0.2407(4) 0.2597(2) 0.0838(14) Uani 1 1 d .
H39A H 0.2354 0.2941 0.2701 0.126 Uiso 1 1 calc R
H39B H 0.2163 0.1806 0.2900 0.126 Uiso 1 1 calc R
H39C H 0.1606 0.2703 0.2661 0.126 Uiso 1 1 calc R
C40 C 0.10626(19) 0.2846(3) 0.1182(2) 0.0614(10) Uani 1 1 d .
H40A H 0.1189 0.3582 0.1286 0.092 Uiso 1 1 calc R
H40B H 0.0670 0.2688 0.1304 0.092 Uiso 1 1 calc R
H40C H 0.0958 0.2723 0.0697 0.092 Uiso 1 1 calc R
C41 C 0.4825(2) 0.4223(4) 0.1648(3) 0.0979(17) Uani 1 1 d .
H41A H 0.4771 0.3470 0.1555 0.147 Uiso 1 1 calc R
H41B H 0.5160 0.4335 0.2098 0.147 Uiso 1 1 calc R
H41C H 0.4971 0.4565 0.1307 0.147 Uiso 1 1 calc R
C42 C 0.3784(2) 0.4193(4) 0.2359(2) 0.0832(14) Uani 1 1 d .
H42A H 0.3480 0.4657 0.2485 0.125 Uiso 1 1 calc R
H42B H 0.4195 0.4100 0.2748 0.125 Uiso 1 1 calc R
H42C H 0.3570 0.3510 0.2220 0.125 Uiso 1 1 calc R
C43 C 0.4185(3) 0.6245(4) 0.1875(2) 0.0956(17) Uani 1 1 d .
H43A H 0.4326 0.6604 0.1536 0.143 Uiso 1 1 calc R
H43B H 0.4543 0.6283 0.2316 0.143 Uiso 1 1 calc R
H43C H 0.3783 0.6584 0.1903 0.143 Uiso 1 1 calc R
C44 C 0.4064(2) 0.5711(3) -0.0005(2) 0.0741(13) Uani 1 1 d .
H44A H 0.4387 0.6051 0.0391 0.111 Uiso 1 1 calc R
H44B H 0.3973 0.6169 -0.0400 0.111 Uiso 1 1 calc R
H44C H 0.4249 0.5044 -0.0091 0.111 Uiso 1 1 calc R
C45 C 0.2878(2) 0.6784(3) 0.0240(2) 0.0767(13) Uani 1 1 d .
H45A H 0.2442 0.6682 0.0288 0.115 Uiso 1 1 calc R
H45B H 0.2824 0.7199 -0.0167 0.115 Uiso 1 1 calc R
H45C H 0.3176 0.7155 0.0637 0.115 Uiso 1 1 calc R
C46 C 0.26563(18) 0.4846(3) -0.06555(17) 0.0544(10) Uani 1 1 d .
H46A H 0.2763 0.4102 -0.0673 0.082 Uiso 1 1 calc R
H46B H 0.2705 0.5209 -0.1046 0.082 Uiso 1 1 calc R
H46C H 0.2196 0.4917 -0.0666 0.082 Uiso 1 1 calc R
N1 N 0.15912(15) 0.5499(2) 0.10133(14) 0.0524(8) Uani 1 1 d .
N2 N 0.10711(13) 0.51281(19) -0.00416(12) 0.0369(6) Uani 1 1 d .
N3 N 0.14700(12) 0.29826(18) -0.03752(12) 0.0327(6) Uani 1 1 d .
N4 N 0.23867(13) 0.1296(2) -0.05628(13) 0.0367(6) Uani 1 1 d .
N5 N 0.33461(13) 0.1969(2) -0.04897(14) 0.0387(6) Uani 1 1 d .
N6 N 0.24648(13) 0.2059(2) 0.14004(13) 0.0416(6) Uani 1 1 d .
N7 N 0.33503(14) 0.4613(2) 0.08489(14) 0.0471(7) Uani 1 1 d .
Si1 Si 0.31049(5) 0.11299(9) 0.16780(5) 0.0539(3) Uani 1 1 d .
Si2 Si 0.17863(5) 0.19611(8) 0.16854(5) 0.0488(3) Uani 1 1 d .
Si3 Si 0.39941(6) 0.48059(10) 0.16210(6) 0.0635(3) Uani 1 1 d .
Si4 Si 0.32544(5) 0.54542(8) 0.01640(6) 0.0510(3) Uani 1 1 d .
Sm1 Sm 0.248676(8) 0.332521(12) 0.058752(8) 0.03392(5) Uani 1 1 d .

loop_
_atom_site_aniso_label
_atom_site_aniso_U_11
_atom_site_aniso_U_22
_atom_site_aniso_U_33
_atom_site_aniso_U_23
_atom_site_aniso_U_13
_atom_site_aniso_U_12
C1 0.161(6) 0.112(5) 0.118(5) -0.038(4) 0.075(5) -0.052(4)
C2 0.204(8) 0.127(6) 0.195(8) -0.102(6) 0.096(7) -0.060(6)
C3 0.136(6) 0.161(7) 0.111(5) -0.085(5) 0.019(4) -0.003(5)
C4 0.089(4) 0.195(7) 0.059(3) 0.001(4) 0.026(3) 0.039(5)
C5 0.075(3) 0.087(3) 0.074(3) 0.011(3) 0.023(3) -0.002(3)
C6 0.064(3) 0.053(2) 0.0384(19) -0.0108(16) 0.0066(18) -0.0032(19)
C7 0.086(3) 0.089(3) 0.054(2) -0.029(2) -0.016(2) 0.030(3)
C8 0.081(3) 0.055(2) 0.051(2) -0.0135(19) 0.010(2) 0.027(2)
C9 0.061(2) 0.044(2) 0.046(2) -0.0072(16) 0.0081(18) 0.0169(18)
C10 0.043(2) 0.0344(18) 0.0405(18) -0.0075(14) 0.0062(15) -0.0032(15)
C11 0.0333(17) 0.0323(16) 0.0339(16) 0.0001(13) 0.0090(14) -0.0036(13)
C12 0.050(2) 0.0332(18) 0.0452(19) 0.0051(14) 0.0137(16) 0.0042(15)
C13 0.048(2) 0.047(2) 0.0397(18) 0.0107(16) 0.0097(16) 0.0047(17)
C14 0.055(2) 0.054(2) 0.0316(17) -0.0012(15) 0.0102(16) -0.0003(18)
C15 0.0448(19) 0.0364(17) 0.0369(16) -0.0044(15) 0.0113(14) 0.0031(16)
C16 0.0288(16) 0.0336(16) 0.0317(15) -0.0006(12) 0.0099(13) -0.0035(12)
C17 0.090(3) 0.066(3) 0.046(2) 0.0178(19) 0.009(2) 0.013(2)
C18 0.0334(17) 0.0325(17) 0.0301(15) -0.0005(12) 0.0075(13) -0.0028(13)
C19 0.0330(18) 0.0414(19) 0.0401(17) -0.0027(14) 0.0114(14) -0.0031(14)
C20 0.043(2) 0.053(2) 0.048(2) -0.0066(16) 0.0188(17) -0.0178(17)
C21 0.055(2) 0.040(2) 0.055(2) -0.0042(16) 0.0222(18) -0.0176(17)
C22 0.050(2) 0.0350(18) 0.052(2) 0.0000(15) 0.0169(17) 0.0005(16)
C23 0.0333(18) 0.0312(17) 0.0353(16) -0.0025(13) 0.0089(14) -0.0055(13)
C24 0.098(4) 0.043(2) 0.117(4) -0.007(2) 0.055(3) -0.025(2)
C25 0.043(2) 0.0371(19) 0.056(2) -0.0096(16) 0.0173(17) 0.0004(15)
C26 0.042(2) 0.047(2) 0.055(2) -0.0054(17) 0.0202(18) 0.0047(17)
C27 0.0330(18) 0.0343(17) 0.0444(18) 0.0030(14) 0.0103(15) 0.0010(14)
C28 0.038(2) 0.043(2) 0.065(2) -0.0031(17) 0.0205(18) -0.0036(16)
C29 0.036(2) 0.0434(19) 0.063(2) -0.0001(17) 0.0210(18) -0.0085(15)
C30 0.052(2) 0.057(2) 0.073(3) -0.0004(19) 0.027(2) -0.0043(19)
C31 0.065(3) 0.067(3) 0.098(4) -0.011(3) 0.048(3) -0.005(2)
C32 0.053(3) 0.068(3) 0.133(5) 0.008(3) 0.050(3) 0.009(2)
C33 0.057(3) 0.085(3) 0.101(4) 0.028(3) 0.020(3) 0.017(3)
C34 0.051(2) 0.070(3) 0.077(3) 0.013(2) 0.027(2) -0.002(2)
C35 0.047(3) 0.106(4) 0.092(3) 0.023(3) 0.026(2) 0.012(2)
C36 0.086(3) 0.059(3) 0.115(4) 0.000(3) 0.032(3) 0.018(2)
C37 0.076(3) 0.134(5) 0.062(3) 0.038(3) 0.015(2) 0.035(3)
C38 0.060(3) 0.073(3) 0.114(4) 0.008(3) 0.037(3) -0.013(2)
C39 0.077(3) 0.126(4) 0.054(3) -0.008(3) 0.029(2) -0.003(3)
C40 0.053(2) 0.071(3) 0.064(3) -0.007(2) 0.026(2) 0.002(2)
C41 0.037(3) 0.122(4) 0.114(4) 0.000(3) 0.000(3) -0.011(3)
C42 0.072(3) 0.105(4) 0.057(3) 0.009(3) 0.002(2) -0.014(3)
C43 0.094(4) 0.089(3) 0.083(3) -0.020(3) 0.003(3) -0.040(3)
C44 0.069(3) 0.069(3) 0.093(3) -0.001(2) 0.039(3) -0.026(2)
C45 0.093(3) 0.047(2) 0.092(3) 0.004(2) 0.034(3) -0.003(2)
C46 0.054(2) 0.053(2) 0.056(2) 0.0124(18) 0.0187(19) -0.0040(18)
N1 0.060(2) 0.0420(17) 0.0415(16) -0.0125(13) 0.0000(15) 0.0097(14)
N2 0.0407(15) 0.0285(13) 0.0363(14) -0.0018(11) 0.0068(12) 0.0034(12)
N3 0.0296(14) 0.0289(13) 0.0366(14) -0.0029(10) 0.0077(11) -0.0022(10)
N4 0.0343(16) 0.0306(13) 0.0433(15) -0.0017(11) 0.0112(13) 0.0001(11)
N5 0.0315(15) 0.0368(15) 0.0481(16) -0.0010(12) 0.0141(13) -0.0007(11)
N6 0.0369(16) 0.0507(16) 0.0363(14) 0.0027(12) 0.0115(12) -0.0027(13)
N7 0.0394(17) 0.0478(17) 0.0493(17) 0.0007(13) 0.0093(13) -0.0092(13)
Si1 0.0446(6) 0.0641(7) 0.0513(6) 0.0152(5) 0.0146(5) 0.0070(5)
Si2 0.0431(6) 0.0598(7) 0.0461(5) -0.0014(5) 0.0186(5) -0.0078(5)
Si3 0.0476(7) 0.0719(8) 0.0575(7) -0.0019(6) 0.0010(5) -0.0188(6)
Si4 0.0523(6) 0.0409(6) 0.0605(6) 0.0022(5) 0.0203(5) -0.0122(5)
Sm1 0.02999(9) 0.03429(9) 0.03360(8) -0.00137(8) 0.00602(6) -0.00281(8)

loop_
_atom_type_symbol
_atom_type_description
_atom_type_scat_dispersion_real
_atom_type_scat_dispersion_imag
_atom_type_scat_source
C C 0.0033 0.0016 'International Tables Vol C Tables 4.2.6.8 and 6.1.1.4'
H H 0.0000 0.0000 'International Tables Vol C Tables 4.2.6.8 and 6.1.1.4'
N N 0.0061 0.0033 'International Tables Vol C Tables 4.2.6.8 and 6.1.1.4'
Si Si 0.0817 0.0704 'International Tables Vol C Tables 4.2.6.8 and 6.1.1.4'
Sm Sm -0.1638 3.4418 'International Tables Vol C Tables 4.2.6.8 and 6.1.1.4'

loop_
_geom_angle_atom_site_label_1
_geom_angle_atom_site_label_2
_geom_angle_atom_site_label_3
_geom_angle
C2 C1 C6 120.0
C3 C2 C1 120.0
C4 C3 C2 120.0
C3 C4 C5 120.0
C6 C5 C4 120.0
C5 C6 C1 120.0
C5 C6 C7 119.3(3)
C1 C6 C7 120.7(3)
C6 C7 N1 114.6(3)
C9 C8 N1 106.2(3)
C8 C9 N2 107.0(3)
N1 C10 N2 103.3(3)
N1 C10 Sm1 127.5(2)
N2 C10 Sm1 127.6(2)
C12 C11 C16 121.4(3)
C12 C11 N2 116.4(3)
C16 C11 N2 122.1(3)
C13 C12 C11 122.5(3)
C12 C13 C14 116.5(3)
C12 C13 C17 121.1(3)
C14 C13 C17 122.5(3)
C15 C14 C13 121.4(3)
C14 C15 C16 123.2(3)
N3 C16 C11 124.3(3)
N3 C16 C15 120.8(3)
C11 C16 C15 114.8(3)
N3 C18 C19 120.7(3)
N3 C18 C23 123.9(3)
C19 C18 C23 115.4(3)
C20 C19 C18 122.9(3)
C19 C20 C21 121.2(3)
C22 C21 C20 117.3(3)
C22 C21 C24 120.6(4)
C20 C21 C24 122.1(3)
C21 C22 C23 122.5(3)
C22 C23 C18 120.4(3)
C22 C23 N4 117.0(3)
C18 C23 N4 122.4(3)
C26 C25 N4 106.7(3)
C25 C26 N5 107.1(3)
N5 C27 N4 103.2(3)
N5 C27 Sm1 139.8(2)
N4 C27 Sm1 116.9(2)
N5 C28 C29 113.3(3)
C30 C29 C34 118.0(4)
C30 C29 C28 121.1(3)
C34 C29 C28 120.9(3)
C31 C30 C29 121.7(4)
C32 C31 C30 119.6(4)
C31 C32 C33 119.9(4)
C32 C33 C34 120.9(4)
C29 C34 C33 119.8(4)
C10 N1 C8 112.3(3)
C10 N1 C7 120.6(3)
C8 N1 C7 127.1(3)
C10 N2 C9 111.2(3)
C10 N2 C11 126.1(3)
C9 N2 C11 122.7(3)
C16 N3 C18 115.1(2)
C16 N3 Sm1 131.17(18)
C18 N3 Sm1 113.68(18)
C27 N4 C25 110.9(3)
C27 N4 C23 126.5(3)
C25 N4 C23 122.6(3)
C27 N5 C26 112.1(3)
C27 N5 C28 123.9(3)
C26 N5 C28 123.8(3)
Si1 N6 Si2 118.65(16)
Si1 N6 Sm1 119.73(13)
Si2 N6 Sm1 121.43(14)
Si3 N7 Si4 120.76(16)
Si3 N7 Sm1 127.45(15)
Si4 N7 Sm1 111.71(13)
N6 Si1 C36 114.27(18)
N6 Si1 C35 110.49(17)
C36 Si1 C35 104.4(2)
N6 Si1 C37 113.47(18)
C36 Si1 C37 106.8(2)
C35 Si1 C37 106.7(2)
N6 Si2 C38 113.27(17)
N6 Si2 C39 112.53(17)
C38 Si2 C39 108.5(2)
N6 Si2 C40 111.88(16)
C38 Si2 C40 105.45(19)
C39 Si2 C40 104.6(2)
N7 Si3 C41 113.45(19)
N7 Si3 C43 114.70(18)
C41 Si3 C43 105.0(2)
N7 Si3 C42 111.55(17)
C41 Si3 C42 106.9(2)
C43 Si3 C42 104.4(2)
N7 Si4 C45 114.09(18)
N7 Si4 C44 113.73(17)
C45 Si4 C44 107.31(19)
N7 Si4 C46 110.22(14)
C45 Si4 C46 105.44(19)
C44 Si4 C46 105.38(18)
N6 Sm1 N7 120.62(9)
N6 Sm1 N3 104.18(9)
N7 Sm1 N3 135.07(9)
N6 Sm1 C27 98.51(10)
N7 Sm1 C27 101.07(10)
N3 Sm1 C27 73.72(9)
N6 Sm1 C10 112.71(10)
N7 Sm1 C10 86.94(10)
N3 Sm1 C10 71.92(9)
C27 Sm1 C10 137.99(10)

loop_
_geom_bond_atom_site_label_1
_geom_bond_atom_site_label_2
_geom_bond_distance
C1 C2 1.3900
C1 C6 1.3900
C2 C3 1.3900
C3 C4 1.3900
C4 C5 1.3900
C5 C6 1.3900
C6 C7 1.471(4)
C7 N1 1.472(4)
C8 C9 1.336(5)
C8 N1 1.375(4)
C9 N2 1.381(4)
C10 N1 1.348(4)
C10 N2 1.359(4)
C10 Sm1 2.592(3)
C11 C12 1.393(4)
C11 C16 1.402(4)
C11 N2 1.434(4)
C12 C13 1.380(4)
C13 C14 1.388(5)
C13 C17 1.508(4)
C14 C15 1.373(4)
C15 C16 1.405(4)
C16 N3 1.392(4)
C18 N3 1.400(3)
C18 C19 1.404(4)
C18 C23 1.407(4)
C19 C20 1.371(4)
C20 C21 1.379(5)
C21 C22 1.374(5)
C21 C24 1.517(5)
C22 C23 1.397(4)
C23 N4 1.423(4)
C25 C26 1.332(4)
C25 N4 1.383(4)
C26 N5 1.370(4)
C27 N5 1.348(4)
C27 N4 1.373(4)
C27 Sm1 2.584(3)
C28 N5 1.472(4)
C28 C29 1.504(4)
C29 C30 1.376(5)
C29 C34 1.378(5)
C30 C31 1.373(5)
C31 C32 1.356(6)
C32 C33 1.357(6)
C33 C34 1.385(6)
C35 Si1 1.872(4)
C36 Si1 1.864(4)
C37 Si1 1.872(4)
C38 Si2 1.861(4)
C39 Si2 1.863(4)
C40 Si2 1.873(4)
C41 Si3 1.867(5)
C42 Si3 1.889(4)
C43 Si3 1.877(5)
C44 Si4 1.871(4)
C45 Si4 1.868(4)
C46 Si4 1.882(4)
N3 Sm1 2.395(2)
N6 Si1 1.714(3)
N6 Si2 1.718(3)
N6 Sm1 2.319(3)
N7 Si3 1.712(3)
N7 Si4 1.717(3)
N7 Sm1 2.339(3)
